data_7114654
loop_
_publ_author_name
'Jonathan J. Loughrey'
'Tim P. Comyn'
'David C. Apperley'
'Marc A. Little'
'Malcolm A. Halcrow'

_publ_section_title
;
 Complex thermal expansion properties in a molecular honeycomb lattice
;
_journal_name_full Chem.Commun.
_journal_page_first 7601
_journal_paper_doi 10.1039/C4CC02198C
_journal_volume 50
_journal_year 2014
_chemical_formula_moiety 'C21 H18 Fe N12, 2[B F4], 3[H2 O]'
_chemical_formula_sum 'C21 H24 B2 F8 Fe N12 O3'
_chemical_formula_weight 721.99
_chemical_name_systematic
; 
Tris[pyrazol-3-ylpyrazine]iron(II) ditetrafluoroborate trihydrate 
;
_space_group_IT_number 159
_symmetry_cell_setting trigonal
_symmetry_space_group_name_Hall 'P 3 -2c'
_symmetry_space_group_name_H-M 'P 3 1 c'
_atom_sites_solution_hydrogens geom
_atom_sites_solution_primary direct
_atom_sites_solution_secondary difmap
_audit_creation_method SHELXL-97
_cell_angle_alpha 90.00
_cell_angle_beta 90.00
_cell_angle_gamma 120.00
_cell_formula_units_Z 2
_cell_length_a 12.6729(5)
_cell_length_b 12.6729(5)
_cell_length_c 10.9338(6)
_cell_measurement_reflns_used 11971
_cell_measurement_temperature 300(2)
_cell_measurement_theta_max 30.51
_cell_measurement_theta_min 2.63
_cell_volume 1520.74(12)
_computing_cell_refinement 'APEX 2 software, Bruker Nonius 2004'
_computing_data_collection 'APEX 2 software, Bruker Nonius 2004'
_computing_data_reduction 'SAINT, Bruker Nonius 2004'
_computing_molecular_graphics 'XSEED (Barbour, 2001)'
_computing_publication_material 'local program'
_computing_structure_refinement 'SHELXL-97 (Sheldrick, 1997)'
_computing_structure_solution 'SHELXS-97 (Sheldrick, 1990)'
_diffrn_ambient_temperature 300(2)
_diffrn_detector_area_resol_mean '120 microns'
_diffrn_measured_fraction_theta_full 0.951
_diffrn_measured_fraction_theta_max 0.951
_diffrn_measurement_device_type 'Bruker X8 Apex diffractometer'
_diffrn_measurement_method 'Rotation images'
_diffrn_radiation_monochromator graphite
_diffrn_radiation_source 'rotating anode'
_diffrn_radiation_type MoK\a
_diffrn_radiation_wavelength 0.71073
_diffrn_reflns_av_R_equivalents 0.0397
_diffrn_reflns_av_sigmaI/netI 0.0364
_diffrn_reflns_limit_h_max 11
_diffrn_reflns_limit_h_min -17
_diffrn_reflns_limit_k_max 16
_diffrn_reflns_limit_k_min -11
_diffrn_reflns_limit_l_max 15
_diffrn_reflns_limit_l_min -11
_diffrn_reflns_number 11971
_diffrn_reflns_theta_full 30.51
_diffrn_reflns_theta_max 30.51
_diffrn_reflns_theta_min 2.63
_diffrn_standards_decay_% 0
_diffrn_standards_interval_count 0
_diffrn_standards_interval_time 0
_diffrn_standards_number 0
_exptl_absorpt_coefficient_mu 0.592
_exptl_absorpt_correction_T_max 0.934
_exptl_absorpt_correction_T_min 0.846
_exptl_absorpt_correction_type multi-scan
_exptl_absorpt_process_details
;
Sheldrick, G. M. (2002). SADABS v. 2.03. University of 
G/ottingen, Germany.
;
_exptl_crystal_colour brown
_exptl_crystal_density_diffrn 1.577
_exptl_crystal_density_method 'not measured'
_exptl_crystal_description fragment
_exptl_crystal_F_000 732
_exptl_crystal_size_max 0.32
_exptl_crystal_size_mid 0.19
_exptl_crystal_size_min 0.17
_refine_diff_density_max 0.291
_refine_diff_density_min -0.301
_refine_diff_density_rms 0.062
_refine_ls_abs_structure_details 'Flack H D (1983), Acta Cryst. A39, 876-881'
_refine_ls_abs_structure_Flack 0.010(18)
_refine_ls_extinction_method none
_refine_ls_goodness_of_fit_ref 1.050
_refine_ls_hydrogen_treatment constr
_refine_ls_matrix_type full
_refine_ls_number_parameters 161
_refine_ls_number_reflns 2366
_refine_ls_number_restraints 21
_refine_ls_restrained_S_all 1.049
_refine_ls_R_factor_all 0.0411
_refine_ls_R_factor_gt 0.0383
_refine_ls_shift/su_max 0.001
_refine_ls_shift/su_mean 0.000
_refine_ls_structure_factor_coef Fsqd
_refine_ls_weighting_details 'calc w=1/[\s^2^(Fo^2^)+(0.0769P)^2^+0.0000P] where P=(Fo^2^+2Fc^2^)/3'
_refine_ls_weighting_scheme calc
_refine_ls_wR_factor_gt 0.1046
_refine_ls_wR_factor_ref 0.1067
_reflns_number_gt 2218
_reflns_number_total 2366
_reflns_threshold_expression >2sigma(I)
_cod_data_source_file c4cc02198c2.cif
_cod_data_source_block rs1n300a
_cod_original_sg_symbol_H-M 'P 31c'
_cod_database_code 7114654

loop_
_symmetry_equiv_pos_as_xyz
'x, y, z'
'-y, x-y, z'
'-x+y, -x, z'
'y, x, z+1/2'
'x-y, -y, z+1/2'
'-x, -x+y, z+1/2'

loop_
_atom_site_label
_atom_site_type_symbol
_atom_site_fract_x
_atom_site_fract_y
_atom_site_fract_z
_atom_site_U_iso_or_equiv
_atom_site_adp_type
_atom_site_occupancy
_atom_site_symmetry_multiplicity
_atom_site_calc_flag
_atom_site_refinement_flags
_atom_site_disorder_assembly
_atom_site_disorder_group
Fe1 Fe 0.6667 0.3333 0.32787(4) 0.02863(14) Uani 1 3 d S . .
N2 N 0.55412(18) 0.3678(2) 0.42350(16) 0.0345(4) Uani 1 1 d . . .
C3 C 0.4834(3) 0.3053(3) 0.5190(2) 0.0466(6) Uani 1 1 d . . .
H3 H 0.4856 0.2376 0.5486 0.056 Uiso 1 1 calc R . .
C4 C 0.4073(3) 0.3406(3) 0.5737(3) 0.0575(8) Uani 1 1 d . . .
H4 H 0.3601 0.2959 0.6399 0.069 Uiso 1 1 calc R . .
N5 N 0.3990(2) 0.4355(3) 0.5355(2) 0.0549(6) Uani 1 1 d . . .
C6 C 0.4676(3) 0.4970(3) 0.4417(3) 0.0484(6) Uani 1 1 d . . .
H6 H 0.4636 0.5639 0.4127 0.058 Uiso 1 1 calc R . .
C7 C 0.5458(2) 0.4652(2) 0.3846(2) 0.0371(5) Uani 1 1 d . . .
C8 C 0.6233(2) 0.5282(2) 0.2815(2) 0.0379(5) Uani 1 1 d . . .
N9 N 0.68321(18) 0.4744(2) 0.23615(18) 0.0333(4) Uani 1 1 d . . .
N10 N 0.75454(19) 0.54807(19) 0.14688(19) 0.0418(4) Uani 1 1 d . . .
H10 H 0.8027 0.5344 0.1030 0.050 Uiso 1 1 calc R . .
C11 C 0.7410(3) 0.6454(3) 0.1350(3) 0.0590(8) Uani 1 1 d . . .
H11 H 0.7813 0.7083 0.0790 0.071 Uiso 1 1 calc R . .
C12 C 0.6575(3) 0.6367(3) 0.2198(3) 0.0557(8) Uani 1 1 d . . .
H12 H 0.6297 0.6912 0.2332 0.067 Uiso 1 1 calc R . .
B13 B 0.6667 0.3333 0.8196(9) 0.0549(13) Uani 1 3 d S . .
F14 F 0.6667 0.3333 0.9453(4) 0.0770(11) Uani 1 3 d S . .
F15 F 0.7172(3) 0.4516(2) 0.7829(3) 0.1045(9) Uani 1 1 d . . .
B16A B 0.149(2) 0.159(2) 0.858(2) 0.053(8) Uiso 0.10 1 d PD A 1
F17A F 0.2255(16) 0.2763(17) 0.8216(17) 0.061(4) Uiso 0.10 1 d PD A 1
F18A F 0.118(4) 0.090(3) 0.758(3) 0.158(16) Uiso 0.10 1 d PD A 1
F19A F 0.205(4) 0.121(3) 0.933(3) 0.161(17) Uiso 0.10 1 d PD A 1
F20A F 0.053(3) 0.154(3) 0.913(3) 0.154(16) Uiso 0.10 1 d PD A 1
B16B B 0.124(2) 0.157(2) 0.882(2) 0.049(8) Uiso 0.09 1 d PD B 2
F17B F 0.217(3) 0.223(3) 0.807(3) 0.119(12) Uiso 0.09 1 d PD B 2
F18B F 0.029(3) 0.075(2) 0.816(2) 0.090(7) Uiso 0.09 1 d PD . 2
F19B F 0.151(3) 0.095(3) 0.961(3) 0.111(11) Uiso 0.09 1 d PD B 2
F20B F 0.089(2) 0.227(2) 0.938(2) 0.082(7) Uiso 0.09 1 d PD B 2

loop_
_atom_site_aniso_label
_atom_site_aniso_U_11
_atom_site_aniso_U_22
_atom_site_aniso_U_33
_atom_site_aniso_U_23
_atom_site_aniso_U_13
_atom_site_aniso_U_12
Fe1 0.02616(17) 0.02616(17) 0.0336(2) 0.000 0.000 0.01308(9)
N2 0.0310(10) 0.0366(10) 0.0353(9) 0.0033(8) 0.0056(7) 0.0165(9)
C3 0.0485(15) 0.0502(14) 0.0454(12) 0.0145(11) 0.0179(10) 0.0279(13)
C4 0.0581(18) 0.0641(19) 0.0559(16) 0.0170(13) 0.0284(14) 0.0348(16)
N5 0.0535(14) 0.0690(17) 0.0542(12) 0.0081(11) 0.0233(10) 0.0397(14)
C6 0.0515(15) 0.0567(16) 0.0521(13) 0.0105(11) 0.0170(11) 0.0383(14)
C7 0.0356(11) 0.0389(12) 0.0403(10) 0.0040(8) 0.0083(8) 0.0214(10)
C8 0.0381(12) 0.0371(12) 0.0443(11) 0.0059(9) 0.0113(9) 0.0230(11)
N9 0.0319(10) 0.0303(10) 0.0394(9) 0.0038(7) 0.0081(7) 0.0167(8)
N10 0.0420(11) 0.0416(11) 0.0449(10) 0.0107(8) 0.0182(9) 0.0232(9)
C11 0.068(2) 0.0467(15) 0.0677(18) 0.0253(13) 0.0338(16) 0.0328(14)
C12 0.067(2) 0.0448(14) 0.0686(19) 0.0191(13) 0.0284(15) 0.0376(15)
B13 0.0519(17) 0.0519(17) 0.061(3) 0.000 0.000 0.0260(8)
F14 0.0853(17) 0.0853(17) 0.060(2) 0.000 0.000 0.0427(9)
F15 0.112(2) 0.0773(16) 0.122(2) 0.0459(14) 0.0381(19) 0.0459(16)

loop_
_atom_type_symbol
_atom_type_description
_atom_type_scat_dispersion_real
_atom_type_scat_dispersion_imag
_atom_type_scat_source
C C 0.0033 0.0016 'International Tables Vol C Tables 4.2.6.8 and 6.1.1.4'
H H 0.0000 0.0000 'International Tables Vol C Tables 4.2.6.8 and 6.1.1.4'
N N 0.0061 0.0033 'International Tables Vol C Tables 4.2.6.8 and 6.1.1.4'
Fe Fe 0.3463 0.8444 'International Tables Vol C Tables 4.2.6.8 and 6.1.1.4'
B B 0.0013 0.0007 'International Tables Vol C Tables 4.2.6.8 and 6.1.1.4'
F F 0.0171 0.0103 'International Tables Vol C Tables 4.2.6.8 and 6.1.1.4'
O O 0.0106 0.0060 'International Tables Vol C Tables 4.2.6.8 and 6.1.1.4'

loop_
_geom_angle_atom_site_label_1
_geom_angle_atom_site_label_2
_geom_angle_atom_site_label_3
_geom_angle
_geom_angle_site_symmetry_1
_geom_angle_site_symmetry_3
N9 Fe1 N9 96.33(8) 2_655 .
N9 Fe1 N2 174.09(10) . 2_655
N9 Fe1 N2 88.87(9) 2_655 .
N9 Fe1 N2 80.25(8) . .
N2 Fe1 N2 94.80(7) 2_655 .
C3 N2 C7 116.5(2) . .
C3 N2 Fe1 128.31(19) . .
C7 N2 Fe1 115.19(15) . .
N2 C3 C4 120.7(3) . .
N5 C4 C3 122.7(2) . .
C6 N5 C4 116.9(2) . .
N5 C6 C7 122.2(3) . .
N2 C7 C6 120.9(2) . .
N2 C7 C8 114.00(19) . .
C6 C7 C8 125.1(2) . .
N9 C8 C12 110.3(2) . .
N9 C8 C7 114.0(2) . .
C12 C8 C7 135.6(2) . .
N10 N9 C8 105.7(2) . .
N10 N9 Fe1 137.08(16) . .
C8 N9 Fe1 116.27(15) . .
C11 N10 N9 111.2(2) . .
N10 C11 C12 108.2(2) . .
C11 C12 C8 104.7(2) . .
F15 B13 F15 111.7(4) 2_655 .
F15 B13 F14 107.1(4) . .
F18A B16A F20A 111.9(18) . .
F18A B16A F19A 107.7(17) . .
F20A B16A F19A 110.3(17) . .
F18A B16A F17A 107.0(17) . .
F20A B16A F17A 108.7(16) . .
F19A B16A F17A 111.1(17) . .
F20B B16B F19B 111.3(17) . .
F20B B16B F17B 111.2(17) . .
F19B B16B F17B 111.1(17) . .
F20B B16B F18B 107.0(16) . .
F19B B16B F18B 107.3(17) . .
F17B B16B F18B 108.9(17) . .

loop_
_geom_bond_atom_site_label_1
_geom_bond_atom_site_label_2
_geom_bond_distance
_geom_bond_site_symmetry_2
Fe1 N9 1.967(2) .
Fe1 N2 1.985(2) .
N2 C3 1.346(3) .
N2 C7 1.359(3) .
C3 C4 1.385(4) .
C4 N5 1.326(4) .
N5 C6 1.319(3) .
C6 C7 1.390(3) .
C7 C8 1.445(3) .
C8 N9 1.344(3) .
C8 C12 1.392(4) .
N9 N10 1.341(3) .
N10 C11 1.334(4) .
C11 C12 1.370(4) .
B13 F15 1.363(4) .
B13 F14 1.374(10) .
B16A F18A 1.33(2) .
B16A F20A 1.33(2) .
B16A F19A 1.33(2) .
B16A F17A 1.36(2) .
B16B F20B 1.32(2) .
B16B F19B 1.33(2) .
B16B F17B 1.34(2) .
B16B F18B 1.34(2) .
F18B F18B 1.45(4) 2
F18B F18B 1.45(4) 3

loop_
_geom_hbond_atom_site_label_D
_geom_hbond_atom_site_label_H
_geom_hbond_atom_site_label_A
_geom_hbond_distance_DH
_geom_hbond_distance_HA
_geom_hbond_distance_DA
_geom_hbond_angle_DHA
_geom_hbond_site_symmetry_A
N10 H10 N5 0.86 2.02 2.826(3) 156.7 5_664
C4 H4 F17A 0.93 2.55 3.383(19) 149.5 .
C4 H4 F17B 0.93 2.40 3.30(3) 163.1 .
